data_2217766
loop_
_publ_author_name
'Bindi, Luca'
'Catelani, Tiziano'
'Chelazzi, Laura'
'Bonazzi, Paola'

_publ_section_title
;
 Reinvestigation of the crystal structure of lautite, CuAsS
;
_journal_coeditor_code FI2059
_journal_issue 3
_journal_name_full 'Acta Crystallographica Section E'
_journal_page_first i22
_journal_page_last i22
_journal_paper_doi 10.1107/S1600536808004492
_journal_volume 64
_journal_year 2008
_chemical_compound_source 'Marienberg, Saxony, Germany'
_chemical_formula_iupac 'As Cu S'
_chemical_formula_moiety 'As Cu S'
_chemical_formula_sum 'As Cu S'
_chemical_formula_weight 170.54
_chemical_name_common lautite
_chemical_name_mineral Lautite
_chemical_name_systematic
;
copper arsenic sulfide
;
_space_group_IT_number 62
_symmetry_cell_setting orthorhombic
_symmetry_space_group_name_Hall '-P 2ac 2n'
_symmetry_space_group_name_H-M 'P n m a'
_atom_sites_solution_hydrogens noref
_atom_sites_solution_primary direct
_atom_sites_solution_secondary difmap
_cell_angle_alpha 90.00
_cell_angle_beta 90.00
_cell_angle_gamma 90.00
_cell_formula_units_Z 4
_cell_length_a 11.347(4)
_cell_length_b 3.7533(7)
_cell_length_c 5.4530(10)
_cell_measurement_reflns_used 38
_cell_measurement_temperature 298(2)
_cell_measurement_theta_max 24.3
_cell_measurement_theta_min 12.5
_cell_volume 232.24(10)
_computing_cell_refinement 'XSCANS (Bruker, 1997)'
_computing_data_collection 'XSCANS (Bruker, 1997)'
_computing_data_reduction 'XSCANS (Bruker, 1997)'
_computing_molecular_graphics 'Xtaldraw (Downs & Hall-Wallace, 2003)'
_computing_publication_material 'SHELXL97 (Sheldrick, 2008)'
_computing_structure_refinement 'SHELXL97 (Sheldrick, 2008)'
_computing_structure_solution 'SHELXS97 (Sheldrick, 2008)'
_database_code_amcsd 0010484
_diffrn_ambient_temperature 298(2)
_diffrn_measured_fraction_theta_full 1.000
_diffrn_measured_fraction_theta_max 1.000
_diffrn_measurement_device_type 'Bruker P4'
_diffrn_measurement_method \w
_diffrn_radiation_monochromator graphite
_diffrn_radiation_source 'fine-focus sealed tube'
_diffrn_radiation_type MoK\a
_diffrn_radiation_wavelength 0.71073
_diffrn_reflns_av_R_equivalents 0.0768
_diffrn_reflns_av_sigmaI/netI 0.0463
_diffrn_reflns_limit_h_max 18
_diffrn_reflns_limit_h_min -18
_diffrn_reflns_limit_k_max 6
_diffrn_reflns_limit_k_min -6
_diffrn_reflns_limit_l_max 8
_diffrn_reflns_limit_l_min -8
_diffrn_reflns_number 3824
_diffrn_reflns_theta_full 35.00
_diffrn_reflns_theta_max 35.00
_diffrn_reflns_theta_min 3.59
_diffrn_standards_decay_% 0
_diffrn_standards_interval_count 150
_diffrn_standards_number 3
_exptl_absorpt_coefficient_mu 23.996
_exptl_absorpt_correction_T_max 0.150
_exptl_absorpt_correction_T_min 0.070
_exptl_absorpt_correction_type psi-scan
_exptl_absorpt_process_details '(North <i>et al.</i>,  1968)'
_exptl_crystal_colour black
_exptl_crystal_density_diffrn 4.878
_exptl_crystal_density_method 'not measured'
_exptl_crystal_description block
_exptl_crystal_F_000 312
_exptl_crystal_size_max 0.12
_exptl_crystal_size_mid 0.10
_exptl_crystal_size_min 0.08
_refine_diff_density_max '1.278 at 0.0736 0.2500 0.3457 (0.68 \%A from As)'
_refine_diff_density_min '-1.069 at 0.0052 0.0883 0.4402 (0.78 \%A from As)'
_refine_ls_extinction_method none
_refine_ls_goodness_of_fit_ref 1.094
_refine_ls_hydrogen_treatment noref
_refine_ls_matrix_type full
_refine_ls_number_parameters 19
_refine_ls_number_reflns 574
_refine_ls_number_restraints 0
_refine_ls_restrained_S_all 1.094
_refine_ls_R_factor_all 0.0530
_refine_ls_R_factor_gt 0.0458
_refine_ls_shift/su_max 0.000
_refine_ls_shift/su_mean 0.000
_refine_ls_structure_factor_coef Fsqd
_refine_ls_weighting_details 'calc w=1/[\s^2^(Fo^2^)+(0.0856P)^2^+1.9844P] where P=(Fo^2^+2Fc^2^)/3'
_refine_ls_weighting_scheme calc
_refine_ls_wR_factor_gt 0.1031
_refine_ls_wR_factor_ref 0.1080
_reflns_number_gt 483
_reflns_number_total 574
_reflns_threshold_expression I>2\s(I)
_cod_data_source_file fi2059.cif
_cod_data_source_block I
_cod_database_code 2217766
_cod_database_fobs_code 2217766

loop_
_space_group_symop_operation_xyz
'x, y, z'
'-x+1/2, -y, z+1/2'
'x+1/2, -y+1/2, -z+1/2'
'-x, y+1/2, -z'
'-x, -y, -z'
'x-1/2, y, -z-1/2'
'-x-1/2, y-1/2, z-1/2'
'x, -y-1/2, z'

loop_
_atom_site_type_symbol
_atom_site_label
_atom_site_fract_x
_atom_site_fract_y
_atom_site_fract_z
_atom_site_U_iso_or_equiv
_atom_site_adp_type
_atom_site_calc_flag
_atom_site_refinement_flags
_atom_site_occupancy
Cu Cu 0.17454(7) 0.2500 0.06264(18) 0.0165(2) Uani d S 1
As As 0.01373(5) 0.2500 0.35177(11) 0.00894(18) Uani d S 1
S S 0.16576(12) 0.7500 0.8196(3) 0.0100(3) Uani d S 1

loop_
_atom_site_aniso_label
_atom_site_aniso_U_11
_atom_site_aniso_U_22
_atom_site_aniso_U_33
_atom_site_aniso_U_12
_atom_site_aniso_U_13
_atom_site_aniso_U_23
Cu 0.0171(3) 0.0168(4) 0.0157(4) 0.000 -0.0015(3) 0.000
As 0.0105(3) 0.0084(3) 0.0080(3) 0.000 0.00083(17) 0.000
S 0.0108(5) 0.0114(5) 0.0079(5) 0.000 -0.0005(4) 0.000

loop_
_atom_type_symbol
_atom_type_description
_atom_type_scat_dispersion_real
_atom_type_scat_dispersion_imag
_atom_type_scat_source
As As 0.0499 2.0058 'International Tables Vol C Tables 4.2.6.8 and 6.1.1.4'
Cu Cu 0.3201 1.2651 'International Tables Vol C Tables 4.2.6.8 and 6.1.1.4'
S S 0.1246 0.1234 'International Tables Vol C Tables 4.2.6.8 and 6.1.1.4'

loop_
_geom_angle_atom_site_label_1
_geom_angle_atom_site_label_2
_geom_angle_atom_site_label_3
_geom_angle_site_symmetry_1
_geom_angle_site_symmetry_3
_geom_angle
S Cu S 2_564 1_544 112.76(3)
S Cu S 2_564 1_554 112.76(3)
S Cu S 1_544 1_554 109.39(7)
S Cu As 2_564 . 101.46(5)
S Cu As 1_544 . 110.12(4)
S Cu As 1_554 . 110.12(4)
S As Cu 5_566 . 114.52(5)
S As As 5_566 5_566 99.01(4)
Cu As As . 5_566 121.19(3)
S As As 5_566 5_556 99.01(4)
Cu As As . 5_556 121.19(3)
As As As 5_566 5_556 97.48(4)
As S Cu 5_566 2_565 117.64(7)
As S Cu 5_566 1_566 106.24(5)
Cu S Cu 2_565 1_566 108.56(4)
As S Cu 5_566 1_556 106.24(5)
Cu S Cu 2_565 1_556 108.56(4)
Cu S Cu 1_566 1_556 109.39(7)

loop_
_geom_bond_atom_site_label_1
_geom_bond_atom_site_label_2
_geom_bond_site_symmetry_2
_geom_bond_distance
Cu S 2_564 2.2908(16)
Cu S 1_544 2.2996(10)
Cu S 1_554 2.2996(10)
Cu As . 2.4114(11)
As S 5_566 2.2408(16)
As As 5_566 2.4965(8)
As As 5_556 2.4965(8)
S As 5_566 2.2408(16)
S Cu 2_565 2.2908(16)
S Cu 1_566 2.2996(10)
S Cu 1_556 2.2996(10)

loop_
_cod_related_entry_id
_cod_related_entry_database
_cod_related_entry_code
1 AMCSD 0010484
